data_2103451
loop_
_publ_author_name
'Christensen, Axel N\/orlund'
'Hazell, Rita Gr\/onb&#x00E6;k'
'Madsen, Ian Charles'

_publ_section_title
;
 Synthesis and characterization of the barium oxalates
 BaC~2~O~4~&#x00B7;0.5H~2~O, \a-BaC~2~O~4~ and \b-BaC~2~O~4~
;
_journal_issue 5
_journal_name_full 'Acta Crystallographica Section B'
_journal_page_first 808
_journal_page_last 814
_journal_paper_doi 10.1107/S0108768101020717
_journal_volume 58
_journal_year 2002
_chemical_formula_sum 'C4 H2 Ba2 O9'
_chemical_formula_weight 468.72
_chemical_name_common 'Barium oxalate hemihydrate'
_space_group_IT_number 2
_symmetry_cell_setting triclinic
_symmetry_space_group_name_Hall '-P 1'
_symmetry_space_group_name_H-M 'P -1'
_atom_type_scat_source IntTabIV
_cell_angle_alpha 95.094(3)
_cell_angle_beta 95.492(3)
_cell_angle_gamma 64.500(3)
_cell_formula_units_Z 2
_cell_length_a 8.6920(10)
_cell_length_b 9.2160(10)
_cell_length_c 6.1460(10)
_cell_measurement_reflns_used 1438
_cell_measurement_temperature 120
_cell_measurement_theta_max 30.5
_cell_measurement_theta_min 2.5
_cell_volume 441.71(10)
_computing_cell_refinement 'SAINT (Siemens, 1995)'
_computing_data_collection 'SMART (Siemens, 1995)'
_computing_data_reduction 'SAINT (Siemens, 1995)'
_computing_molecular_graphics
;
      ORTEP-III (Burnett & Johnson,  1996), KRYSTAL
;
_computing_publication_material KRYSTAL
_computing_structure_refinement 'modified ORFLS(1962), KRYSTAL'
_computing_structure_solution
;
     SIR97 (Altomare et al., 1997 ), KRYSTAL
;
_diffrn_ambient_temperature 120
_diffrn_measured_fraction_theta_full 0.99
_diffrn_measured_fraction_theta_max 0.77
_diffrn_measurement_device 'Siemens SMART CCD diffractometer'
_diffrn_measurement_method '\w rotation scans with narrow frames'
_diffrn_radiation_monochromator graphite
_diffrn_radiation_source 'x-ray tube'
_diffrn_radiation_type 'Mo K\a'
_diffrn_radiation_wavelength 0.71073
_diffrn_reflns_av_R_equivalents 0.075
_diffrn_reflns_limit_h_max 12
_diffrn_reflns_limit_h_min -12
_diffrn_reflns_limit_k_max 13
_diffrn_reflns_limit_k_min -13
_diffrn_reflns_limit_l_max 8
_diffrn_reflns_limit_l_min -8
_diffrn_reflns_number 12950
_diffrn_reflns_reduction_process 12950
_diffrn_reflns_theta_full 28.3
_diffrn_reflns_theta_max 30.5
_diffrn_reflns_theta_min 2.5
_diffrn_standards_decay_% 0
_exptl_absorpt_coefficient_mu 8.89
_exptl_absorpt_correction_T_max 0.84
_exptl_absorpt_correction_T_min 0.28
_exptl_absorpt_correction_type integration
_exptl_absorpt_process_details XPREP,1995
_exptl_crystal_colour colourless
_exptl_crystal_density_diffrn 3.524
_exptl_crystal_density_meas ?
_exptl_crystal_density_method .
_exptl_crystal_description plate
_exptl_crystal_F_000 420
_exptl_crystal_size_max 0.15
_exptl_crystal_size_mid 0.06
_exptl_crystal_size_min 0.01
_refine_diff_density_max 4.0(5)
_refine_diff_density_min -3.8(5)
_refine_ls_extinction_coef 7.0(10)
_refine_ls_extinction_method
;
 Type 1 Lorentzian isotropic (Becker and Coppens, 1974)
;
_refine_ls_goodness_of_fit_ref 1.20
_refine_ls_hydrogen_treatment constr
_refine_ls_matrix_type full
_refine_ls_number_constraints 0
_refine_ls_number_parameters 72
_refine_ls_number_reflns 1339
_refine_ls_number_restraints 0
_refine_ls_R_factor_gt 0.050
_refine_ls_shift/su_max 0.00013
_refine_ls_shift/su_mean 0.00002
_refine_ls_structure_factor_coef F
_refine_ls_weighting_details
;
w= 1/{[\s~cs~(F^2^)+1.03F^2^]^1/2^- |F|}^2^
;
_refine_ls_weighting_scheme calc
_refine_ls_wR_factor_ref 0.054
_reflns_number_gt 1339
_reflns_number_total 2584
_reflns_threshold_expression I>3\s(I)
_cod_data_source_file os0083.cif
_cod_data_source_block baox05
_cod_depositor_comments
;
The following automatic conversions were performed:

'_atom_site_thermal_displace_type' tag value 'Uij' was replaced with
'Uani' value 2 times.

Automatic conversion script
Id: cif_fix_values 1646 2011-03-28 12:23:43Z adriana 
;
_cod_original_cell_volume 441.70(10)
_cod_original_sg_symbol_H-M P-1
_cod_original_formula_sum 'C4 H2 Ba2 O9 '
_cod_database_code 2103451

loop_
_symmetry_equiv_pos_as_xyz
+x,+y,+z
-x,-y,-z

loop_
_atom_site_aniso_label
_atom_site_aniso_U_11
_atom_site_aniso_U_22
_atom_site_aniso_U_33
_atom_site_aniso_U_12
_atom_site_aniso_U_13
_atom_site_aniso_U_23
Ba1 0.0104(6) 0.0060(6) 0.0123(6) -0.0053(5) 0.0014(5) 0.0025(4)
Ba2 0.0080(6) 0.0070(6) 0.0116(6) -0.0053(5) 0.0011(4) 0.0020(4)

loop_
_atom_site_label
_atom_site_fract_x
_atom_site_fract_y
_atom_site_fract_z
_atom_site_U_iso_or_equiv
_atom_site_thermal_displace_type
_atom_site_occupancy
Ba1 0.95580(10) 0.20930(10) 0.2782(2) 0.0088(7) Uani 1.0
Ba2 0.36350(10) 0.41850(10) 0.2133(2) 0.0080(7) Uani 1.0
C1 0.924(2) 0.677(2) 0.176(3) 0.011(3) Uiso 1.0
C2 0.820(2) 0.627(2) 0.325(3) 0.012(3) Uiso 1.0
O1 0.8750(10) 0.6860(10) -0.019(2) 0.016(3) Uiso 1.0
O2 1.0470(10) 0.6960(10) 0.267(2) 0.013(2) Uiso 1.0
O3 0.7470(10) 0.5400(10) 0.238(2) 0.009(2) Uiso 1.0
O4 0.819(2) 0.6730(10) 0.524(2) 0.020(3) Uiso 1.0
C3 0.276(2) 0.820(2) 0.136(2) 0.005(3) Uiso 1.0
C4 0.287(2) 0.817(2) 0.385(3) 0.013(3) Uiso 1.0
O5 0.3560(10) 0.6890(10) 0.029(2) 0.010(2) Uiso 1.0
O6 0.1850(10) 0.9500(10) 0.050(2) 0.014(2) Uiso 1.0
O7 0.3700(10) 0.6850(10) 0.475(2) 0.010(2) Uiso 1.0
O8 0.1990(10) 0.9470(10) 0.486(2) 0.015(2) Uiso 1.0
O9 0.516(2) 0.0700(10) 0.220(2) 0.023(3) Uiso 1.0
H1 0.648 0.024 0.302 0.03 Uiso 1.0
H2 0.413 0.101 0.306 0.04 Uiso 0.5
H3 0.457 0.082 0.132 0.04 Uiso 0.5

loop_
_geom_angle_atom_site_label_1
_geom_angle_atom_site_label_2
_geom_angle_atom_site_label_3
_geom_angle_site_symmetry_1
_geom_angle_site_symmetry_3
_geom_angle
O6 Ba1 O8 1_645 1_645 58.4(3)
O1 Ba1 O6 2_765 1_645 70.9(3)
O4 Ba1 O6 2_766 1_645 98.0(3)
O3 Ba1 O6 . 1_645 140.4(3)
O2 Ba1 O6 2_766 1_645 131.0(3)
O6 Ba1 O6 1_645 2_665 63.6(4)
O6 Ba1 O8 1_645 2_666 100.6(3)
O5 Ba1 O6 2_665 1_645 101.9(3)
O1 Ba1 O8 2_765 1_645 107.1(3)
O4 Ba1 O8 2_766 1_645 77.4(3)
O3 Ba1 O8 . 1_645 154.2(3)
O2 Ba1 O8 2_766 1_645 73.9(3)
O6 Ba1 O8 2_665 1_645 100.0(3)
O8 Ba1 O8 1_645 2_666 68.4(4)
O5 Ba1 O8 2_665 1_645 142.5(3)
O1 Ba1 O4 2_765 2_766 61.0(3)
O1 Ba1 O3 2_765 . 74.6(3)
O1 Ba1 O2 2_765 2_766 117.4(3)
O1 Ba1 O6 2_765 2_665 100.2(3)
O1 Ba1 O8 2_765 2_666 171.4(3)
O1 Ba1 O5 2_765 2_665 93.3(3)
O3 Ba1 O4 . 2_766 81.6(3)
O2 Ba1 O4 2_766 2_766 58.4(3)
O4 Ba1 O6 2_766 2_665 158.3(3)
O4 Ba1 O8 2_766 2_666 123.2(3)
O4 Ba1 O5 2_766 2_665 139.9(3)
O2 Ba1 O3 2_766 . 82.5(3)
O3 Ba1 O6 . 2_665 105.0(3)
O3 Ba1 O8 . 2_666 112.8(3)
O3 Ba1 O5 . 2_665 61.0(3)
O2 Ba1 O6 2_766 2_665 142.2(3)
O2 Ba1 O8 2_766 2_666 69.1(3)
O2 Ba1 O5 2_766 2_665 124.1(3)
O6 Ba1 O8 2_665 2_666 74.0(3)
O5 Ba1 O6 2_665 2_665 44.4(3)
O5 Ba1 O8 2_665 2_666 86.8(3)
O5 Ba2 O7 2_665 2_666 77.1(3)
O1 Ba2 O5 2_665 2_665 110.8(3)
O4 Ba2 O5 2_666 2_665 144.8(3)
O5 Ba2 O5 2_665 . 73.5(3)
O5 Ba2 O7 2_665 . 105.3(3)
O3 Ba2 O5 2_665 2_665 71.0(3)
O2 Ba2 O5 1_455 2_665 139.7(3)
O5 Ba2 O9 2_665 . 74.1(3)
O1 Ba2 O7 2_665 2_666 137.2(3)
O4 Ba2 O7 2_666 2_666 88.1(3)
O5 Ba2 O7 . 2_666 108.5(3)
O7 Ba2 O7 2_666 . 70.1(3)
O3 Ba2 O7 2_665 2_666 148.2(3)
O2 Ba2 O7 1_455 2_666 124.7(3)
O7 Ba2 O9 2_666 . 69.7(3)
O1 Ba2 O4 2_665 2_666 60.7(3)
O1 Ba2 O5 2_665 . 114.1(3)
O1 Ba2 O7 2_665 . 138.6(3)
O1 Ba2 O3 2_665 2_665 58.4(3)
O1 Ba2 O2 2_665 1_455 77.2(3)
O1 Ba2 O9 2_665 . 72.4(3)
O4 Ba2 O5 2_666 . 141.7(3)
O4 Ba2 O7 2_666 . 99.2(3)
O3 Ba2 O4 2_665 2_666 118.0(3)
O2 Ba2 O4 1_455 2_666 74.5(3)
O4 Ba2 O9 2_666 . 70.8(3)
O5 Ba2 O7 . . 58.0(3)
O3 Ba2 O5 2_665 . 62.9(3)
O2 Ba2 O5 1_455 . 67.6(3)
O5 Ba2 O9 . . 147.0(3)
O3 Ba2 O7 2_665 . 118.7(3)
O2 Ba2 O7 1_455 . 62.0(3)
O7 Ba2 O9 . . 138.7(3)
O2 Ba2 O3 1_455 2_665 82.2(3)
O3 Ba2 O9 2_665 . 100.4(3)
O2 Ba2 O9 1_455 . 141.9(3)
O2 Ba2 O9 1_455 . 141.9(3)
Ba1 O1 C1 2_765 . 115.4(10)
Ba2 O1 C1 2_665 . 124.9(10)
Ba1 O2 C1 2_766 . 119.1(9)
Ba2 O2 C1 1_655 . 112.6(10)
Ba1 O3 C2 . . 112.0(9)
Ba2 O3 C2 2_665 . 116.5(9)
Ba1 O4 C2 2_766 . 123.1(10)
Ba2 O4 C2 2_666 . 116.4(10)
O1 C1 O2 . . 128.3(15)
C2 C1 O1 . . 115.2(14)
C2 C1 O2 . . 116.4(13)
O3 C2 O4 . . 125.2(14)
C1 C2 O3 . . 118.1(13)
C1 C2 O4 . . 116.7(13)
O5 C3 O6 . . 123.9(13)
C4 C3 O6 . . 118.5(13)
C4 C3 O5 . . 117.6(13)
O7 C4 O8 . . 124.1(14)
C3 C4 O8 . . 116.2(13)
C3 C4 O7 . . 119.4(13)
Ba2 O5 C3 2_665 . 132.7(9)
Ba2 O5 C3 . . 113.9(8)
Ba1 O5 C3 2_665 . 85.8(8)
Ba1 O6 C3 1_465 . 122.2(9)
Ba1 O6 C3 2_665 . 91.2(8)
Ba2 O7 C4 2_666 . 133.4(10)
Ba2 O7 C4 . . 112.9(9)
Ba1 O8 C4 1_465 . 122.6(10)
Ba1 O8 C4 2_666 . 91.5(9)
H1 O9 H3 . . 154.5(16)
H1 O9 H2 . . 121.6(11)
H1 O9 H3 . 2_655 105.9(7)
O8 O9 H1 2_666 . 19.3(5)
Ba2 O9 H1 . . 110.5(8)
O9 O9 H1 2_655 . 116.2(9)
H2 O9 H3 . . 83.0(12)
H3 O9 H3 . 2_655 50.4(8)
O8 O9 H3 2_666 . 164.7(13)
Ba2 O9 H3 . . 79.2(10)
O9 O9 H3 2_655 . 39.9(7)
H2 O9 H3 . 2_655 121.1(9)
O8 O9 H2 2_666 . 109.4(8)
Ba2 O9 H2 . . 78.1(7)
O9 O9 H2 2_655 . 113.7(11)
O8 O9 H3 2_666 2_655 124.0(5)
Ba2 O9 H3 . 2_655 117.2(4)
O9 O9 H3 2_655 2_655 10.4(2)
Ba2 O9 O8 . 2_666 94.2(4)
O8 O9 O9 2_666 2_655 133.9(7)
Ba2 O9 O9 . 2_655 109.7(6)

loop_
_geom_bond_atom_site_label_1
_geom_bond_atom_site_label_2
_geom_bond_site_symmetry_1
_geom_bond_site_symmetry_2
_geom_bond_distance
Ba1 O6 . 1_645 2.735(11)
Ba1 O8 . 1_645 2.752(11)
Ba1 O1 . 2_765 2.754(11)
Ba1 O4 . 2_766 2.763(12)
Ba1 O3 . . 2.819(10)
Ba1 O2 . 2_766 2.855(10)
Ba1 O6 . 2_665 2.878(11)
Ba1 O8 . 2_666 2.896(11)
Ba1 O5 . 2_665 2.989(11)
Ba2 O5 . 2_665 2.736(10)
Ba2 O7 . 2_666 2.744(11)
Ba2 O1 . 2_665 2.769(12)
Ba2 O4 . 2_666 2.776(12)
Ba2 O5 . . 2.806(10)
Ba2 O7 . . 2.830(10)
Ba2 O3 . 2_665 2.852(10)
Ba2 O2 . 1_455 2.859(11)
Ba2 O9 . . 2.905(12)
C1 O1 . . 1.231(18)
Ba1 O1 2_765 . 2.754(11)
Ba2 O1 2_665 . 2.769(12)
C1 O2 . . 1.239(19)
Ba1 O2 2_766 . 2.855(10)
Ba2 O2 1_655 . 2.859(11)
C2 O3 . . 1.267(18)
Ba1 O3 . . 2.819(10)
Ba2 O3 2_665 . 2.852(10)
C2 O4 . . 1.260(18)
O4 H2 . 2_666 2.429(12)
Ba1 O4 2_766 . 2.763(12)
Ba2 O4 2_666 . 2.776(12)
C1 O1 . . 1.231(18)
C1 O2 . . 1.239(19)
C1 C2 . . 1.57(2)
C2 O3 . . 1.267(18)
C2 O4 . . 1.260(18)
C3 O6 . . 1.248(17)
C3 O5 . . 1.265(16)
C3 C4 . . 1.53(2)
C4 O8 . . 1.258(18)
C4 O7 . . 1.261(18)
Ba2 O5 2_665 . 2.736(10)
Ba2 O5 . . 2.806(10)
Ba1 O5 2_665 . 2.989(11)
Ba1 O6 1_465 . 2.735(11)
O6 H1 . 2_665 2.796(11)
Ba1 O6 2_665 . 2.878(11)
Ba2 O7 2_666 . 2.744(11)
Ba2 O7 . . 2.830(10)
O8 H1 . 2_666 1.857(11)
Ba1 O8 1_465 . 2.752(11)
O8 O9 . 2_666 2.880(17)
Ba1 O8 2_666 . 2.896(11)
O9 H1 . . 1.123(13)
O9 H3 . . 0.690(13)
O9 H2 . . 1.000(13)
O9 H3 . 2_655 2.445(12)
Ba2 O9 . . 2.905(12)
O9 O9 . 2_655 2.93(2)
